data_2205708
loop_
_publ_author_name
'G\"orbitz, Carl Henrik'
'Nelson, William H.'
'Sagstuen, Einar'

_publ_section_title
;
 \a-Thymidine at 105 K
;
_journal_issue 5
_journal_name_full 'Acta Crystallographica Section E'
_journal_page_first o1207
_journal_page_last o1209
_journal_paper_doi 10.1107/S1600536805009700
_journal_volume 61
_journal_year 2005
_chemical_formula_iupac 'C10 H14 N2 O5'
_chemical_formula_moiety 'C10 H14 N2 O5'
_chemical_formula_sum 'C10 H14 N2 O5'
_chemical_formula_weight 242.23
_chemical_name_common \a-thymidine
_chemical_name_systematic
;
1-(2-Deoxy-\a-D-ribofuranosyl)-5-methyluracil
;
_space_group_IT_number 1
_symmetry_cell_setting triclinic
_symmetry_space_group_name_Hall 'P 1'
_symmetry_space_group_name_H-M 'P 1'
_atom_sites_solution_hydrogens geom
_atom_sites_solution_primary direct
_atom_sites_solution_secondary difmap
_audit_creation_method SHELXL97
_cell_angle_alpha 107.225(14)
_cell_angle_beta 100.203(14)
_cell_angle_gamma 98.894(14)
_cell_formula_units_Z 2
_cell_length_a 5.838(2)
_cell_length_b 9.883(4)
_cell_length_c 10.576(4)
_cell_measurement_reflns_used 7621
_cell_measurement_temperature 105(2)
_cell_measurement_theta_max 40.53
_cell_measurement_theta_min 2.07
_cell_volume 559.5(4)
_computing_cell_refinement 'SAINT (Bruker, 2001)'
_computing_data_collection 'SMART (Bruker, 1998)'
_computing_data_reduction SAINT
_computing_molecular_graphics SHELXTL
_computing_publication_material SHELXTL
_computing_structure_refinement SHELXTL
_computing_structure_solution 'SHELXTL (Bruker, 2000)'
_diffrn_ambient_temperature 105(2)
_diffrn_detector_area_resol_mean 8.3
_diffrn_measured_fraction_theta_full 0.979
_diffrn_measured_fraction_theta_max 0.878
_diffrn_measurement_device_type 'Siemens SMART CCD area-detector'
_diffrn_measurement_method 'Sets of exposures each taken over 0.3\% \w rotation'
_diffrn_radiation_monochromator graphite
_diffrn_radiation_source 'fine-focus sealed tube'
_diffrn_radiation_type MoK\a
_diffrn_radiation_wavelength 0.71073
_diffrn_reflns_av_R_equivalents 0.0165
_diffrn_reflns_av_sigmaI/netI 0.0268
_diffrn_reflns_limit_h_max 10
_diffrn_reflns_limit_h_min -9
_diffrn_reflns_limit_k_max 17
_diffrn_reflns_limit_k_min -17
_diffrn_reflns_limit_l_max 19
_diffrn_reflns_limit_l_min -19
_diffrn_reflns_number 10979
_diffrn_reflns_theta_full 30.03
_diffrn_reflns_theta_max 40.53
_diffrn_reflns_theta_min 2.07
_diffrn_standards_number 0
_exptl_absorpt_coefficient_mu 0.116
_exptl_absorpt_correction_T_max 0.9382
_exptl_absorpt_correction_T_min 0.8021
_exptl_absorpt_correction_type multi-scan
_exptl_absorpt_process_details '(SADABS; Sheldrick, 1996)'
_exptl_crystal_colour colourless
_exptl_crystal_density_diffrn 1.438
_exptl_crystal_density_meas ?
_exptl_crystal_density_method .
_exptl_crystal_description block
_exptl_crystal_F_000 256
_exptl_crystal_size_max 0.85
_exptl_crystal_size_mid 0.75
_exptl_crystal_size_min 0.55
_refine_diff_density_max 0.556
_refine_diff_density_min -0.181
_refine_ls_extinction_method none
_refine_ls_goodness_of_fit_ref 1.071
_refine_ls_hydrogen_treatment mixed
_refine_ls_matrix_type full
_refine_ls_number_parameters 327
_refine_ls_number_reflns 6311
_refine_ls_number_restraints 3
_refine_ls_restrained_S_all 1.071
_refine_ls_R_factor_all 0.0340
_refine_ls_R_factor_gt 0.0322
_refine_ls_shift/su_max 0.000
_refine_ls_shift/su_mean 0.000
_refine_ls_structure_factor_coef Fsqd
_refine_ls_weighting_details 'calc w = 1/[\s^2^(Fo^2^)+(0.0624P)^2^+0.0016P] where P = (Fo^2^+2Fc^2^)/3'
_refine_ls_weighting_scheme calc
_refine_ls_wR_factor_gt 0.0850
_refine_ls_wR_factor_ref 0.0861
_reflns_number_gt 6021
_reflns_number_total 6311
_reflns_threshold_expression I>2\s(I)
_cod_data_source_file fl6154.cif
_cod_data_source_block I
_cod_depositor_comments
;
The following automatic conversions were performed:
'_geom_hbond_publ_flag' value 'Y' changed to 'y' according to
'/home/saulius/struct/CIF-dictionaries/cif_core.dic' dictionary named
'cif_core.dic' version 2.4.1 from 2010-06-29 (2 times).

Automatic conversion script
Id: cif_fix_enum 1527 2010-12-29 10:47:43Z saulius 

The following automatic conversions were performed:

'_geom_hbond_publ_flag' value 'Y' changed to 'y' according to
/home/saulius/struct/CIF-dictionaries/cif_core.dic dictionary named
'cif_core.dic' version 2.4.1 from 2010-06-29 (2 times).

Automatic conversion script
Id: cif_fix_values 1715 2011-07-08 13:25:40Z adriana 
;
_cod_database_code 2205708
_cod_database_fobs_code 2205708

loop_
_symmetry_equiv_pos_as_xyz
'x, y, z'

loop_
_atom_site_label
_atom_site_fract_x
_atom_site_fract_y
_atom_site_fract_z
_atom_site_U_iso_or_equiv
_atom_site_adp_type
_atom_site_calc_flag
_atom_site_refinement_flags
_atom_site_occupancy
_atom_site_type_symbol
O2A 0.99446(13) 0.60401(9) 0.20607(7) 0.02154(12) Uani d . 1 O
O4A 0.53074(15) 0.79306(11) -0.06091(7) 0.02684(16) Uani d . 1 O
O3'A 0.38596(13) 0.80434(11) 0.55607(8) 0.02685(16) Uani d . 1 O
H3'A 0.338(5) 0.850(3) 0.621(3) 0.040 Uiso d . 1 H
O4'A 0.89252(10) 0.84899(6) 0.53619(6) 0.01408(9) Uani d . 1 O
O5'A 1.21317(12) 0.89927(8) 0.78953(7) 0.02065(11) Uani d . 1 O
H5'A 1.302(4) 0.871(2) 0.843(2) 0.031 Uiso d . 1 H
N1A 0.73696(12) 0.73467(8) 0.30135(7) 0.01455(10) Uani d . 1 N
N3A 0.75051(13) 0.69610(9) 0.07467(7) 0.01668(11) Uani d . 1 N
H3A 0.805(3) 0.646(2) 0.0082(19) 0.020 Uiso d . 1 H
C2A 0.83777(14) 0.67390(9) 0.19547(7) 0.01493(11) Uani d . 1 C
C4A 0.58619(14) 0.77987(10) 0.05303(8) 0.01652(12) Uani d . 1 C
C5A 0.49125(14) 0.84449(9) 0.16944(7) 0.01536(11) Uani d . 1 C
C6A 0.56658(13) 0.81612(9) 0.28648(7) 0.01512(11) Uani d . 1 C
H61A 0.4994 0.8538 0.3615 0.018 Uiso calc R 1 H
C7A 0.31675(18) 0.93993(12) 0.15600(10) 0.02313(16) Uani d . 1 C
H71A 0.2520 0.9637 0.2373 0.035 Uiso calc R 1 H
H72A 0.1863 0.8885 0.0752 0.035 Uiso calc R 1 H
H73A 0.3985 1.0296 0.1467 0.035 Uiso calc R 1 H
C1'A 0.81025(14) 0.70905(8) 0.43197(7) 0.01396(11) Uani d . 1 C
H11A 0.9434 0.6565 0.4281 0.017 Uiso calc R 1 H
C2'A 0.60614(16) 0.62447(10) 0.47267(8) 0.01959(14) Uani d . 1 C
H21A 0.4595 0.5897 0.3983 0.024 Uiso calc R 1 H
H22A 0.6523 0.5400 0.4939 0.024 Uiso calc R 1 H
C3'A 0.56696(14) 0.73461(10) 0.59950(8) 0.01779(13) Uani d . 1 C
H31A 0.5245 0.6875 0.6664 0.021 Uiso calc R 1 H
C4'A 0.81051(13) 0.84212(9) 0.65648(7) 0.01402(11) Uani d . 1 C
H41A 0.7875 0.9399 0.7075 0.017 Uiso calc R 1 H
C5'A 0.98963(15) 0.79587(10) 0.74950(8) 0.01805(13) Uani d . 1 C
H51A 0.9311 0.7923 0.8310 0.022 Uiso calc R 1 H
H52A 1.0104 0.6979 0.7009 0.022 Uiso calc R 1 H
O2B -0.07623(14) 0.52463(8) 0.85938(7) 0.02202(12) Uani d . 1 O
O4B 0.46198(14) 0.39902(10) 1.14759(7) 0.02398(13) Uani d . 1 O
O3'B 0.22204(13) 0.06900(8) 0.48502(7) 0.01989(11) Uani d . 1 O
H3'B 0.148(4) 0.000(2) 0.503(2) 0.030 Uiso d . 1 H
O4'B 0.18710(15) 0.38733(8) 0.55097(7) 0.02310(13) Uani d . 1 O
O5'B -0.23065(16) 0.30407(12) 0.31947(10) 0.03125(17) Uani d . 1 O
H5'B -0.292(5) 0.324(3) 0.264(3) 0.047 Uiso d . 1 H
N1B 0.14988(15) 0.36854(9) 0.76382(7) 0.01881(12) Uani d . 1 N
N3B 0.20318(14) 0.46219(9) 0.99941(7) 0.01726(11) Uani d . 1 N
H3B 0.147(3) 0.515(2) 1.0612(19) 0.021 Uiso d . 1 H
C2B 0.08264(15) 0.45638(9) 0.87243(8) 0.01610(12) Uani d . 1 C
C4B 0.37674(14) 0.38616(9) 1.02740(8) 0.01623(12) Uani d . 1 C
C5B 0.44383(15) 0.29765(9) 0.90897(8) 0.01755(12) Uani d . 1 C
C6B 0.32851(17) 0.29357(10) 0.78413(9) 0.01985(14) Uani d . 1 C
H61B 0.3721 0.2364 0.7064 0.024 Uiso calc R 1 H
C7B 0.63390(18) 0.21410(12) 0.93006(10) 0.02398(16) Uani d . 1 C
H71B 0.6656 0.1644 0.8421 0.036 Uiso calc R 1 H
H72B 0.5793 0.1422 0.9714 0.036 Uiso calc R 1 H
H73B 0.7804 0.2813 0.9905 0.036 Uiso calc R 1 H
C1'B 0.01834(16) 0.34594(9) 0.62248(8) 0.01850(13) Uani d . 1 C
H11B -0.1010 0.4087 0.6256 0.022 Uiso calc R 1 H
C2'B -0.11032(15) 0.18592(9) 0.54249(9) 0.01833(13) Uani d . 1 C
H21B -0.1105 0.1273 0.6039 0.022 Uiso calc R 1 H
H22B -0.2772 0.1792 0.4970 0.022 Uiso calc R 1 H
C3'B 0.03540(15) 0.13386(9) 0.43691(8) 0.01636(12) Uani d . 1 C
H31B -0.0711 0.0663 0.3487 0.020 Uiso calc R 1 H
C4'B 0.15448(15) 0.27520(9) 0.42040(8) 0.01661(12) Uani d . 1 C
H41B 0.3147 0.2661 0.4021 0.020 Uiso calc R 1 H
C5'B 0.00923(18) 0.31191(11) 0.30524(9) 0.02135(14) Uani d . 1 C
H51B 0.0801 0.4109 0.3084 0.026 Uiso calc R 1 H
H52B 0.0114 0.2426 0.2163 0.026 Uiso calc R 1 H

loop_
_atom_site_aniso_label
_atom_site_aniso_U_11
_atom_site_aniso_U_22
_atom_site_aniso_U_33
_atom_site_aniso_U_12
_atom_site_aniso_U_13
_atom_site_aniso_U_23
O2A 0.0249(3) 0.0316(3) 0.0164(2) 0.0168(3) 0.0098(2) 0.0118(2)
O4A 0.0293(3) 0.0467(4) 0.0142(2) 0.0207(3) 0.0081(2) 0.0163(3)
O3'A 0.0170(3) 0.0507(5) 0.0211(3) 0.0143(3) 0.0076(2) 0.0187(3)
O4'A 0.0161(2) 0.0163(2) 0.01037(19) 0.00158(16) 0.00391(15) 0.00579(17)
O5'A 0.0162(2) 0.0279(3) 0.0176(3) 0.0032(2) 0.00028(18) 0.0102(2)
N1A 0.0158(2) 0.0199(3) 0.0106(2) 0.0067(2) 0.00457(17) 0.0068(2)
N3A 0.0188(3) 0.0243(3) 0.0107(2) 0.0090(2) 0.00591(19) 0.0077(2)
C2A 0.0161(3) 0.0198(3) 0.0114(3) 0.0061(2) 0.0052(2) 0.0066(2)
C4A 0.0159(3) 0.0245(3) 0.0118(3) 0.0069(2) 0.0045(2) 0.0080(2)
C5A 0.0144(3) 0.0209(3) 0.0122(3) 0.0056(2) 0.00331(19) 0.0065(2)
C6A 0.0149(3) 0.0198(3) 0.0116(3) 0.0054(2) 0.00392(19) 0.0052(2)
C7A 0.0232(4) 0.0334(4) 0.0191(3) 0.0158(3) 0.0068(3) 0.0119(3)
C1'A 0.0165(3) 0.0162(3) 0.0106(2) 0.0042(2) 0.00425(19) 0.0055(2)
C2'A 0.0225(3) 0.0197(3) 0.0146(3) -0.0019(3) 0.0053(2) 0.0056(3)
C3'A 0.0142(3) 0.0275(3) 0.0143(3) 0.0037(2) 0.0052(2) 0.0102(3)
C4'A 0.0154(3) 0.0183(3) 0.0106(2) 0.0056(2) 0.00430(19) 0.0065(2)
C5'A 0.0179(3) 0.0238(3) 0.0144(3) 0.0038(2) 0.0021(2) 0.0106(3)
O2B 0.0280(3) 0.0273(3) 0.0167(2) 0.0160(3) 0.0077(2) 0.0097(2)
O4B 0.0249(3) 0.0342(3) 0.0134(2) 0.0113(3) 0.0015(2) 0.0080(2)
O3'B 0.0238(3) 0.0188(2) 0.0212(3) 0.0084(2) 0.0065(2) 0.0101(2)
O4'B 0.0349(4) 0.0170(2) 0.0140(2) -0.0024(2) 0.0051(2) 0.0046(2)
O5'B 0.0259(3) 0.0491(5) 0.0319(4) 0.0173(3) 0.0084(3) 0.0271(4)
N1B 0.0250(3) 0.0218(3) 0.0114(2) 0.0111(2) 0.0040(2) 0.0052(2)
N3B 0.0196(3) 0.0211(3) 0.0117(2) 0.0072(2) 0.00407(19) 0.0047(2)
C2B 0.0199(3) 0.0173(3) 0.0127(3) 0.0063(2) 0.0049(2) 0.0057(2)
C4B 0.0158(3) 0.0187(3) 0.0135(3) 0.0040(2) 0.0022(2) 0.0052(2)
C5B 0.0183(3) 0.0195(3) 0.0150(3) 0.0066(2) 0.0032(2) 0.0051(2)
C6B 0.0240(3) 0.0224(3) 0.0140(3) 0.0114(3) 0.0039(2) 0.0045(3)
C7B 0.0226(4) 0.0280(4) 0.0223(4) 0.0122(3) 0.0035(3) 0.0075(3)
C1'B 0.0259(4) 0.0183(3) 0.0124(3) 0.0083(3) 0.0033(2) 0.0057(2)
C2'B 0.0195(3) 0.0200(3) 0.0167(3) 0.0041(2) 0.0061(2) 0.0070(3)
C3'B 0.0188(3) 0.0153(3) 0.0147(3) 0.0031(2) 0.0038(2) 0.0050(2)
C4'B 0.0198(3) 0.0177(3) 0.0132(3) 0.0034(2) 0.0037(2) 0.0070(2)
C5'B 0.0260(4) 0.0260(4) 0.0165(3) 0.0081(3) 0.0058(2) 0.0121(3)

loop_
_atom_type_symbol
_atom_type_description
_atom_type_scat_dispersion_real
_atom_type_scat_dispersion_imag
_atom_type_scat_source
C C 0.0033 0.0016 'International Tables Vol C Tables 4.2.6.8 and 6.1.1.4'
H H 0.0000 0.0000 'International Tables Vol C Tables 4.2.6.8 and 6.1.1.4'
N N 0.0061 0.0033 'International Tables Vol C Tables 4.2.6.8 and 6.1.1.4'
O O 0.0106 0.0060 'International Tables Vol C Tables 4.2.6.8 and 6.1.1.4'

loop_
_geom_angle_atom_site_label_1
_geom_angle_atom_site_label_2
_geom_angle_atom_site_label_3
_geom_angle
C3'A O3'A H3'A 111.0(18)
C1'A O4'A C4'A 108.80(6)
C5'A O5'A H5'A 104.3(15)
C2A N1A C6A 121.45(7)
C2A N1A C1'A 118.62(7)
C6A N1A C1'A 119.92(6)
C2A N3A C4A 126.74(7)
C2A N3A H3A 111.5(13)
C4A N3A H3A 121.7(13)
O2A C2A N1A 123.23(7)
O2A C2A N3A 121.66(7)
N1A C2A N3A 115.11(7)
O4A C4A N3A 119.13(8)
O4A C4A C5A 125.35(8)
N3A C4A C5A 115.52(7)
C6A C5A C4A 117.91(7)
C6A C5A C7A 123.05(7)
C4A C5A C7A 119.04(7)
C5A C6A N1A 123.11(7)
C5A C6A H61A 118.4
N1A C6A H61A 118.4
C5A C7A H71A 109.5
C5A C7A H72A 109.5
H71A C7A H72A 109.5
C5A C7A H73A 109.5
H71A C7A H73A 109.5
H72A C7A H73A 109.5
O4'A C1'A N1A 107.00(7)
O4'A C1'A C2'A 106.88(6)
N1A C1'A C2'A 114.23(7)
O4'A C1'A H11A 109.5
N1A C1'A H11A 109.5
C2'A C1'A H11A 109.5
C3'A C2'A C1'A 104.76(7)
C3'A C2'A H21A 110.8
C1'A C2'A H21A 110.8
C3'A C2'A H22A 110.8
C1'A C2'A H22A 110.8
H21A C2'A H22A 108.9
O3'A C3'A C2'A 108.18(7)
O3'A C3'A C4'A 110.65(8)
C2'A C3'A C4'A 102.43(7)
O3'A C3'A H31A 111.7
C2'A C3'A H31A 111.7
C4'A C3'A H31A 111.7
O4'A C4'A C5'A 111.17(7)
O4'A C4'A C3'A 104.27(6)
C5'A C4'A C3'A 113.54(7)
O4'A C4'A H41A 109.2
C5'A C4'A H41A 109.2
C3'A C4'A H41A 109.2
O5'A C5'A C4'A 108.52(7)
O5'A C5'A H51A 110.0
C4'A C5'A H51A 110.0
O5'A C5'A H52A 110.0
C4'A C5'A H52A 110.0
H51A C5'A H52A 108.4
C3'B O3'B H3'B 103.1(15)
C1'B O4'B C4'B 110.33(7)
C5'B O5'B H5'B 106(2)
C2B N1B C6B 121.11(7)
C2B N1B C1'B 119.38(7)
C6B N1B C1'B 119.39(7)
C2B N3B C4B 126.93(7)
C2B N3B H3B 109.8(13)
C4B N3B H3B 123.1(13)
O2B C2B N1B 123.42(8)
O2B C2B N3B 121.40(7)
N1B C2B N3B 115.17(7)
O4B C4B N3B 119.09(8)
O4B C4B C5B 125.55(8)
N3B C4B C5B 115.36(7)
C6B C5B C4B 117.81(8)
C6B C5B C7B 123.27(8)
C4B C5B C7B 118.92(8)
C5B C6B N1B 123.55(8)
C5B C6B H61B 118.2
N1B C6B H61B 118.2
C5B C7B H71B 109.5
C5B C7B H72B 109.5
H71B C7B H72B 109.5
C5B C7B H73B 109.5
H71B C7B H73B 109.5
H72B C7B H73B 109.5
O4'B C1'B N1B 107.95(8)
O4'B C1'B C2'B 107.49(7)
N1B C1'B C2'B 113.28(7)
O4'B C1'B H11B 109.3
N1B C1'B H11B 109.3
C2'B C1'B H11B 109.3
C3'B C2'B C1'B 104.46(7)
C3'B C2'B H21B 110.9
C1'B C2'B H21B 110.9
C3'B C2'B H22B 110.9
C1'B C2'B H22B 110.9
H21B C2'B H22B 108.9
O3'B C3'B C4'B 107.56(7)
O3'B C3'B C2'B 112.97(7)
C4'B C3'B C2'B 103.19(7)
O3'B C3'B H31B 110.9
C4'B C3'B H31B 110.9
C2'B C3'B H31B 110.9
O4'B C4'B C5'B 111.39(8)
O4'B C4'B C3'B 105.66(7)
C5'B C4'B C3'B 113.17(7)
O4'B C4'B H41B 108.8
C5'B C4'B H41B 108.8
C3'B C4'B H41B 108.8
O5'B C5'B C4'B 109.34(7)
O5'B C5'B H51B 109.8
C4'B C5'B H51B 109.8
O5'B C5'B H52B 109.8
C4'B C5'B H52B 109.8
H51B C5'B H52B 108.3

loop_
_geom_bond_atom_site_label_1
_geom_bond_atom_site_label_2
_geom_bond_distance
_geom_bond_publ_flag
O2A C2A 1.2375(11) ?
O4A C4A 1.2417(11) ?
O3'A C3'A 1.4294(12) ?
O3'A H3'A 0.83(3) ?
O4'A C1'A 1.4361(11) yes
O4'A C4'A 1.4523(10) yes
O5'A C5'A 1.4361(12) ?
O5'A H5'A 0.84(2) ?
N1A C2A 1.3804(10) ?
N1A C6A 1.3889(11) ?
N1A C1'A 1.4788(11) ?
N3A C2A 1.3820(11) ?
N3A C4A 1.3921(12) ?
N3A H3A 0.874(19) ?
C4A C5A 1.4548(12) ?
C5A C6A 1.3620(11) ?
C5A C7A 1.5077(13) ?
C6A H61A 0.9500 ?
C7A H71A 0.9800 ?
C7A H72A 0.9800 ?
C7A H73A 0.9800 ?
C1'A C2'A 1.5462(12) ?
C1'A H11A 1.0000 ?
C2'A C3'A 1.5354(13) ?
C2'A H21A 0.9900 ?
C2'A H22A 0.9900 ?
C3'A C4'A 1.5375(13) ?
C3'A H31A 1.0000 ?
C4'A C5'A 1.5232(11) ?
C4'A H41A 1.0000 ?
C5'A H51A 0.9900 ?
C5'A H52A 0.9900 ?
O2B C2B 1.2399(11) ?
O4B C4B 1.2411(11) ?
O3'B C3'B 1.4387(11) ?
O3'B H3'B 0.84(2) ?
O4'B C1'B 1.4257(12) yes
O4'B C4'B 1.4514(12) yes
O5'B C5'B 1.4276(14) ?
O5'B H5'B 0.72(3) ?
N1B C2B 1.3790(11) ?
N1B C6B 1.3916(12) ?
N1B C1'B 1.4889(12) ?
N3B C2B 1.3817(12) ?
N3B C4B 1.3928(12) ?
N3B H3B 0.857(19) ?
C4B C5B 1.4555(12) ?
C5B C6B 1.3576(13) ?
C5B C7B 1.5058(13) ?
C6B H61B 0.9500 ?
C7B H71B 0.9800 ?
C7B H72B 0.9800 ?
C7B H73B 0.9800 ?
C1'B C2'B 1.5479(14) ?
C1'B H11B 1.0000 ?
C2'B C3'B 1.5385(12) ?
C2'B H21B 0.9900 ?
C2'B H22B 0.9900 ?
C3'B C4'B 1.5337(13) ?
C3'B H31B 1.0000 ?
C4'B C5'B 1.5247(12) ?
C4'B H41B 1.0000 ?
C5'B H51B 0.9900 ?
C5'B H52B 0.9900 ?

loop_
_geom_hbond_atom_site_label_D
_geom_hbond_atom_site_label_H
_geom_hbond_atom_site_label_A
_geom_hbond_site_symmetry_A
_geom_hbond_distance_DH
_geom_hbond_distance_HA
_geom_hbond_distance_DA
_geom_hbond_angle_DHA
_geom_hbond_publ_flag
O3'A H3'A O5'A 1_455 0.83(3) 2.00(2) 2.7923(14) 161(3) y
O5'A H5'A O4A 1_656 0.84(2) 1.93(2) 2.7546(12) 170(2) y
N3A H3A O2B 1_654 0.874(19) 1.979(19) 2.8531(12) 177.9(18) y
C6A H61A O3'A 1_555 0.95 2.43 3.2371(15) 143 y
O3'B H3'B O4'A 1_445 0.84(2) 2.09(2) 2.9144(12) 166(2) y
O5'B H5'B O4B 1_454 0.72(3) 2.09(3) 2.7893(13) 162(3) y
N3B H3B O2A 1_456 0.857(19) 1.961(19) 2.8078(12) 169.7(19) y
C6B H61B O3'B 1_555 0.95 2.35 3.1682(16) 144 y

loop_
_geom_torsion_atom_site_label_1
_geom_torsion_atom_site_label_2
_geom_torsion_atom_site_label_3
_geom_torsion_atom_site_label_4
_geom_torsion
_geom_torsion_publ_flag
C2A N1A C1'A O4'A 124.84(8) yes
C4'A O4'A C1'A C2'A 17.59(8) yes
O4'A C1'A C2'A C3'A 5.50(8) yes
C1'A C2'A C3'A C4'A -24.58(8) yes
C2'A C3'A C4'A O4'A 35.38(8) yes
C3'A C4'A O4'A C1'A -33.64(8) yes
O4'A C4'A C5'A O5'A 59.34(9) yes
C6A N1A C2A O2A 178.02(8) ?
C1'A N1A C2A O2A -3.22(12) ?
C6A N1A C2A N3A -2.18(11) ?
C1'A N1A C2A N3A 176.59(7) ?
C4A N3A C2A O2A -175.73(9) ?
C4A N3A C2A N1A 4.46(12) ?
C2A N3A C4A O4A 177.70(9) ?
C2A N3A C4A C5A -2.87(13) ?
O4A C4A C5A C6A 178.33(10) ?
N3A C4A C5A C6A -1.06(12) ?
O4A C4A C5A C7A -2.10(14) ?
N3A C4A C5A C7A 178.51(8) ?
C4A C5A C6A N1A 3.14(12) ?
C7A C5A C6A N1A -176.41(8) ?
C2A N1A C6A C5A -1.50(12) ?
C1'A N1A C6A C5A 179.75(8) ?
C4'A O4'A C1'A N1A 140.35(6) ?
C6A N1A C1'A O4'A -56.38(9) ?
C2A N1A C1'A C2'A -117.10(8) ?
C6A N1A C1'A C2'A 61.68(10) ?
N1A C1'A C2'A C3'A -112.64(8) ?
C1'A C2'A C3'A O3'A 92.32(9) ?
C1'A O4'A C4'A C5'A 89.07(8) ?
O3'A C3'A C4'A O4'A -79.74(8) ?
O3'A C3'A C4'A C5'A 159.11(7) ?
C2'A C3'A C4'A C5'A -85.77(8) ?
C3'A C4'A C5'A O5'A 176.54(6) ?
C2B N1B C1'B O4'B 123.87(9) yes
C4'B O4'B C1'B C2'B 8.61(9) yes
O4'B C1'B C2'B C3'B 10.72(9) yes
C1'B C2'B C3'B C4'B -24.45(8) yes
C2'B C3'B C4'B O4'B 30.05(9) yes
C3'B C4'B O4'B C1'B -24.65(9) yes
O4'B C4'B C5'B O5'B -68.49(10) yes
C6B N1B C2B O2B -179.61(9) ?
C1'B N1B C2B O2B -3.66(13) ?
C6B N1B C2B N3B -0.55(12) ?
C1'B N1B C2B N3B 175.39(8) ?
C4B N3B C2B O2B 176.99(9) ?
C4B N3B C2B N1B -2.09(12) ?
C2B N3B C4B O4B -177.20(9) ?
C2B N3B C4B C5B 3.35(12) ?
O4B C4B C5B C6B 178.62(10) ?
N3B C4B C5B C6B -1.96(12) ?
O4B C4B C5B C7B -0.63(14) ?
N3B C4B C5B C7B 178.79(8) ?
C4B C5B C6B N1B -0.36(14) ?
C7B C5B C6B N1B 178.86(9) ?
C2B N1B C6B C5B 1.73(14) ?
C1'B N1B C6B C5B -174.21(9) ?
C4'B O4'B C1'B N1B 131.14(8) ?
C6B N1B C1'B O4'B -60.12(11) ?
C2B N1B C1'B C2'B -117.23(9) ?
C6B N1B C1'B C2'B 58.79(11) ?
N1B C1'B C2'B C3'B -108.45(8) ?
C1'B C2'B C3'B O3'B 91.40(8) ?
C1'B O4'B C4'B C5'B 98.63(9) ?
O3'B C3'B C4'B O4'B -89.59(8) ?
O3'B C3'B C4'B C5'B 148.27(7) ?
C2'B C3'B C4'B C5'B -92.09(9) ?
C3'B C4'B C5'B O5'B 50.39(11) ?

loop_
_cod_related_entry_id
_cod_related_entry_database
_cod_related_entry_code
1 ChemSpider 4435505
